data_7132870
loop_
_publ_author_name
'Porashar, Bikoshita'
'Behera, Bipin Kumar'
'Phukon, Hunmoina'
'Saikia, Anil K.'

_publ_section_title
;
 Synthesis of tetrahydroquinazolines from 2-aminobenzonitriles and
 alkylidene malonates <i>via</i> 1,4-conjugate addition and an
 unprecedented rearrangement reaction.
;
_journal_issue 32
_journal_name_full 'Chemical communications (Cambridge, England)'
_journal_page_first 4358
_journal_page_last 4361
_journal_paper_doi 10.1039/d4cc00240g
_journal_volume 60
_journal_year 2024
_chemical_formula_sum 'C19 H17 Cl N2 O4'
_chemical_formula_weight 372.79
_space_group_crystal_system triclinic
_space_group_IT_number 2
_space_group_name_Hall '-P 1'
_space_group_name_H-M_alt 'P -1'
_atom_sites_solution_hydrogens geom
_audit_creation_method SHELXL-2019/1
_audit_update_record
;
2024-01-02 deposited with the CCDC.	2024-03-19 downloaded from the CCDC.
;
_cell_angle_alpha 76.908(4)
_cell_angle_beta 71.347(4)
_cell_angle_gamma 71.318(4)
_cell_formula_units_Z 2
_cell_length_a 9.6699(15)
_cell_length_b 9.6753(15)
_cell_length_c 10.4512(16)
_cell_measurement_reflns_used 9892
_cell_measurement_temperature 297(2)
_cell_measurement_theta_max 25.08
_cell_measurement_theta_min 2.24
_cell_volume 869.2(2)
_computing_structure_refinement 'SHELXL-2019/1 (Sheldrick, 2019)'
_diffrn_ambient_temperature 297(2)
_diffrn_measured_fraction_theta_full 0.978
_diffrn_measured_fraction_theta_max 0.978
_diffrn_measurement_device_type 'Bruker APEX-II CCD'
_diffrn_measurement_method '\f and \w scans'
_diffrn_radiation_type MoK\a
_diffrn_radiation_wavelength 0.71073
_diffrn_reflns_av_R_equivalents 0.0208
_diffrn_reflns_av_unetI/netI 0.0133
_diffrn_reflns_Laue_measured_fraction_full 0.978
_diffrn_reflns_Laue_measured_fraction_max 0.978
_diffrn_reflns_limit_h_max 11
_diffrn_reflns_limit_h_min -11
_diffrn_reflns_limit_k_max 11
_diffrn_reflns_limit_k_min -11
_diffrn_reflns_limit_l_max 12
_diffrn_reflns_limit_l_min -12
_diffrn_reflns_number 19625
_diffrn_reflns_point_group_measured_fraction_full 0.978
_diffrn_reflns_point_group_measured_fraction_max 0.978
_diffrn_reflns_theta_full 24.991
_diffrn_reflns_theta_max 24.991
_diffrn_reflns_theta_min 2.753
_exptl_absorpt_coefficient_mu 0.248
_exptl_absorpt_correction_type none
_exptl_crystal_colour Colorless
_exptl_crystal_density_diffrn 1.424
_exptl_crystal_description Block
_exptl_crystal_F_000 388
_refine_diff_density_max 0.345
_refine_diff_density_min -0.337
_refine_diff_density_rms 0.032
_refine_ls_extinction_method none
_refine_ls_goodness_of_fit_ref 1.037
_refine_ls_hydrogen_treatment constr
_refine_ls_matrix_type full
_refine_ls_number_parameters 237
_refine_ls_number_reflns 3007
_refine_ls_number_restraints 0
_refine_ls_restrained_S_all 1.037
_refine_ls_R_factor_all 0.0403
_refine_ls_R_factor_gt 0.0369
_refine_ls_shift/su_max 0.001
_refine_ls_shift/su_mean 0.000
_refine_ls_structure_factor_coef Fsqd
_refine_ls_weighting_details 'w=1/[\s^2^(Fo^2^)+(0.0421P)^2^+0.3615P] where P=(Fo^2^+2Fc^2^)/3'
_refine_ls_weighting_scheme calc
_refine_ls_wR_factor_gt 0.0927
_refine_ls_wR_factor_ref 0.0966
_reflns_Friedel_coverage 0.000
_reflns_number_gt 2768
_reflns_number_total 3007
_reflns_threshold_expression 'I > 2\s(I)'
_cod_data_source_file d4cc00240g3.cif
_cod_data_source_block BP_261_0m_a
_cod_depositor_comments 'Adding full bibliography for 7132870.cif.'
_cod_database_code 7132870
_shelx_shelxl_version_number 2019/1
_shelx_space_group_comment
;
The symmetry employed for this shelxl refinement is uniquely defined
by the following loop, which should always be used as a source of
symmetry information in preference to the above space-group names.
They are only intended as comments.
;

loop_
_space_group_symop_operation_xyz
'x, y, z'
'-x, -y, -z'

loop_
_atom_site_label
_atom_site_type_symbol
_atom_site_fract_x
_atom_site_fract_y
_atom_site_fract_z
_atom_site_U_iso_or_equiv
_atom_site_adp_type
_atom_site_occupancy
_atom_site_site_symmetry_order
_atom_site_calc_flag
_atom_site_refinement_flags_posn
_atom_site_refinement_flags_adp
_atom_site_refinement_flags_occupancy
_atom_site_disorder_assembly
_atom_site_disorder_group
Cl1 Cl 1.01573(6) 0.30837(5) 0.97290(5) 0.06336(18) Uani 1 1 d . . . . .
O1 O 0.75824(13) 0.86778(14) 0.40289(13) 0.0520(3) Uani 1 1 d . . . . .
O2 O 0.69315(13) 0.98508(13) 0.21017(12) 0.0501(3) Uani 1 1 d . . . . .
O3 O 0.37263(15) 1.02285(13) 0.23388(14) 0.0566(3) Uani 1 1 d . . . . .
O4 O 0.46824(17) 0.79019(14) 0.19295(13) 0.0611(4) Uani 1 1 d . . . . .
N1 N 0.44362(15) 0.53864(14) 0.68314(13) 0.0407(3) Uani 1 1 d . . . . .
H1 H 0.475152 0.444271 0.699050 0.049 Uiso 1 1 calc R U . . .
N2 N 0.56464(15) 0.72501(14) 0.58215(13) 0.0404(3) Uani 1 1 d . . . . .
H2 H 0.651590 0.742143 0.562315 0.048 Uiso 1 1 calc R U . . .
C1 C 0.63819(17) 0.55560(16) 0.77675(15) 0.0357(3) Uani 1 1 d . . . . .
C2 C 0.63764(19) 0.58952(19) 0.89850(16) 0.0447(4) Uani 1 1 d . . . . .
H2A H 0.559294 0.664380 0.939677 0.054 Uiso 1 1 calc R U . . .
C3 C 0.7531(2) 0.5126(2) 0.95929(17) 0.0492(4) Uani 1 1 d . . . . .
H3 H 0.752504 0.535185 1.041383 0.059 Uiso 1 1 calc R U . . .
C4 C 0.86838(19) 0.40281(18) 0.89754(17) 0.0427(4) Uani 1 1 d . . . . .
C5 C 0.8718(2) 0.36664(19) 0.77620(19) 0.0498(4) Uani 1 1 d . . . . .
H5 H 0.950651 0.292079 0.735135 0.060 Uiso 1 1 calc R U . . .
C6 C 0.7553(2) 0.44368(18) 0.71705(17) 0.0467(4) Uani 1 1 d . . . . .
H6 H 0.755561 0.419893 0.635581 0.056 Uiso 1 1 calc R U . . .
C7 C 0.51156(17) 0.63768(16) 0.71160(15) 0.0367(3) Uani 1 1 d . . . . .
H7 H 0.433603 0.703594 0.773488 0.044 Uiso 1 1 calc R U . . .
C8 C 0.32325(17) 0.61086(16) 0.62796(14) 0.0354(3) Uani 1 1 d . . . . .
C9 C 0.33262(16) 0.74215(16) 0.53808(14) 0.0336(3) Uani 1 1 d . . . . .
C10 C 0.47951(16) 0.77909(15) 0.49338(15) 0.0334(3) Uani 1 1 d . . . . .
C11 C 0.19308(19) 0.5625(2) 0.66082(17) 0.0457(4) Uani 1 1 d . . . . .
H11 H 0.189388 0.471674 0.713429 0.055 Uiso 1 1 calc R U . . .
C12 C 0.20480(17) 0.82992(17) 0.49625(16) 0.0393(3) Uani 1 1 d . . . . .
H12 H 0.208063 0.919684 0.441321 0.047 Uiso 1 1 calc R U . . .
C13 C 0.07362(18) 0.7853(2) 0.53532(18) 0.0470(4) Uani 1 1 d . . . . .
H13 H -0.011687 0.845449 0.508432 0.056 Uiso 1 1 calc R U . . .
C14 C 0.06976(19) 0.6504(2) 0.61477(18) 0.0515(4) Uani 1 1 d . . . . .
H14 H -0.017198 0.618417 0.637527 0.062 Uiso 1 1 calc R U . . .
C15 C 0.52967(17) 0.85948(16) 0.36822(15) 0.0362(3) Uani 1 1 d . . . . .
C16 C 0.66889(17) 0.90112(16) 0.33379(16) 0.0391(4) Uani 1 1 d . . . . .
C17 C 0.8269(2) 1.0365(2) 0.1675(2) 0.0561(5) Uani 1 1 d . . . . .
H17A H 0.824365 1.092127 0.233834 0.084 Uiso 1 1 calc R U . . .
H17B H 0.830856 1.097939 0.080948 0.084 Uiso 1 1 calc R U . . .
H17C H 0.914994 0.953671 0.159044 0.084 Uiso 1 1 calc R U . . .
C18 C 0.45542(18) 0.88427(17) 0.25701(16) 0.0406(4) Uani 1 1 d . . . . .
C19 C 0.2906(3) 1.0511(3) 0.1325(3) 0.0795(7) Uani 1 1 d . . . . .
H19A H 0.361195 1.039898 0.044414 0.119 Uiso 1 1 calc R U . . .
H19B H 0.225466 1.149692 0.131332 0.119 Uiso 1 1 calc R U . . .
H19C H 0.230700 0.982434 0.154612 0.119 Uiso 1 1 calc R U . . .

loop_
_atom_site_aniso_label
_atom_site_aniso_U_11
_atom_site_aniso_U_22
_atom_site_aniso_U_33
_atom_site_aniso_U_23
_atom_site_aniso_U_13
_atom_site_aniso_U_12
Cl1 0.0684(3) 0.0592(3) 0.0783(3) 0.0187(2) -0.0522(3) -0.0252(2)
O1 0.0438(6) 0.0600(7) 0.0578(7) 0.0062(6) -0.0228(6) -0.0219(6)
O2 0.0466(7) 0.0535(7) 0.0470(7) 0.0086(5) -0.0101(5) -0.0223(6)
O3 0.0638(8) 0.0453(7) 0.0654(8) 0.0102(6) -0.0413(7) -0.0092(6)
O4 0.0875(10) 0.0532(8) 0.0531(7) -0.0028(6) -0.0352(7) -0.0196(7)
N1 0.0437(7) 0.0359(7) 0.0456(7) 0.0066(5) -0.0216(6) -0.0138(6)
N2 0.0408(7) 0.0424(7) 0.0430(7) 0.0083(6) -0.0213(6) -0.0177(6)
C1 0.0414(8) 0.0357(8) 0.0320(7) 0.0016(6) -0.0140(6) -0.0131(6)
C2 0.0445(9) 0.0542(10) 0.0390(8) -0.0107(7) -0.0122(7) -0.0144(7)
C3 0.0531(10) 0.0707(12) 0.0346(8) -0.0031(8) -0.0195(7) -0.0261(9)
C4 0.0483(9) 0.0422(8) 0.0462(9) 0.0123(7) -0.0264(7) -0.0229(7)
C5 0.0531(10) 0.0414(9) 0.0584(10) -0.0079(8) -0.0274(8) -0.0041(7)
C6 0.0536(10) 0.0474(9) 0.0433(9) -0.0106(7) -0.0252(8) -0.0041(8)
C7 0.0400(8) 0.0373(8) 0.0328(7) -0.0036(6) -0.0128(6) -0.0083(6)
C8 0.0360(8) 0.0394(8) 0.0311(7) -0.0046(6) -0.0088(6) -0.0112(6)
C9 0.0339(7) 0.0343(7) 0.0333(7) -0.0055(6) -0.0109(6) -0.0078(6)
C10 0.0349(7) 0.0284(7) 0.0385(8) -0.0020(6) -0.0156(6) -0.0066(6)
C11 0.0467(9) 0.0525(10) 0.0413(9) 0.0029(7) -0.0123(7) -0.0239(8)
C12 0.0374(8) 0.0366(8) 0.0428(8) -0.0059(6) -0.0145(7) -0.0043(6)
C13 0.0331(8) 0.0544(10) 0.0532(10) -0.0127(8) -0.0156(7) -0.0038(7)
C14 0.0373(9) 0.0682(12) 0.0534(10) -0.0068(9) -0.0107(8) -0.0228(8)
C15 0.0354(8) 0.0322(7) 0.0407(8) 0.0022(6) -0.0154(6) -0.0086(6)
C16 0.0376(8) 0.0345(8) 0.0434(8) -0.0004(6) -0.0122(7) -0.0092(6)
C17 0.0482(10) 0.0528(10) 0.0603(11) -0.0035(8) 0.0011(8) -0.0227(8)
C18 0.0426(8) 0.0399(8) 0.0389(8) 0.0069(7) -0.0149(7) -0.0151(7)
C19 0.0856(16) 0.0793(15) 0.0846(15) 0.0228(12) -0.0625(14) -0.0207(12)

loop_
_atom_type_symbol
_atom_type_description
_atom_type_scat_dispersion_real
_atom_type_scat_dispersion_imag
_atom_type_scat_source
C C 0.0033 0.0016 'International Tables Vol C Tables 4.2.6.8 and 6.1.1.4'
H H 0.0000 0.0000 'International Tables Vol C Tables 4.2.6.8 and 6.1.1.4'
Cl Cl 0.1484 0.1585 'International Tables Vol C Tables 4.2.6.8 and 6.1.1.4'
N N 0.0061 0.0033 'International Tables Vol C Tables 4.2.6.8 and 6.1.1.4'
O O 0.0106 0.0060 'International Tables Vol C Tables 4.2.6.8 and 6.1.1.4'

loop_
_geom_angle_atom_site_label_1
_geom_angle_atom_site_label_2
_geom_angle_atom_site_label_3
_geom_angle
_geom_angle_site_symmetry_1
_geom_angle_site_symmetry_3
_geom_angle_publ_flag
C16 O2 C17 116.30(14) . . ?
C18 O3 C19 115.83(16) . . ?
C8 N1 C7 113.22(12) . . ?
C10 N2 C7 120.85(13) . . ?
C2 C1 C6 119.14(15) . . ?
C2 C1 C7 120.30(14) . . ?
C6 C1 C7 120.54(13) . . ?
C3 C2 C1 120.27(16) . . ?
C4 C3 C2 119.44(15) . . ?
C3 C4 C5 121.52(15) . . ?
C3 C4 Cl1 119.32(13) . . ?
C5 C4 Cl1 119.16(14) . . ?
C4 C5 C6 118.44(16) . . ?
C5 C6 C1 121.19(15) . . ?
N1 C7 N2 106.74(12) . . ?
N1 C7 C1 111.82(12) . . ?
N2 C7 C1 111.63(12) . . ?
N1 C8 C11 123.15(14) . . ?
N1 C8 C9 117.24(13) . . ?
C11 C8 C9 119.56(14) . . ?
C12 C9 C8 118.98(13) . . ?
C12 C9 C10 123.61(13) . . ?
C8 C9 C10 117.41(13) . . ?
N2 C10 C15 121.69(13) . . ?
N2 C10 C9 114.81(13) . . ?
C15 C10 C9 123.48(13) . . ?
C14 C11 C8 119.64(16) . . ?
C13 C12 C9 120.83(15) . . ?
C12 C13 C14 119.57(15) . . ?
C11 C14 C13 121.02(15) . . ?
C10 C15 C16 121.11(13) . . ?
C10 C15 C18 120.87(13) . . ?
C16 C15 C18 117.28(13) . . ?
O1 C16 O2 121.65(14) . . ?
O1 C16 C15 126.67(14) . . ?
O2 C16 C15 111.67(13) . . ?
O4 C18 O3 122.51(15) . . ?
O4 C18 C15 123.98(15) . . ?
O3 C18 C15 113.51(14) . . ?

loop_
_geom_bond_atom_site_label_1
_geom_bond_atom_site_label_2
_geom_bond_distance
_geom_bond_site_symmetry_2
_geom_bond_publ_flag
Cl1 C4 1.7444(16) . ?
O1 C16 1.2195(19) . ?
O2 C16 1.3553(19) . ?
O2 C17 1.436(2) . ?
O3 C18 1.337(2) . ?
O3 C19 1.447(2) . ?
O4 C18 1.201(2) . ?
N1 C8 1.3789(19) . ?
N1 C7 1.448(2) . ?
N2 C10 1.3435(18) . ?
N2 C7 1.4573(19) . ?
C1 C2 1.382(2) . ?
C1 C6 1.383(2) . ?
C1 C7 1.503(2) . ?
C2 C3 1.382(2) . ?
C3 C4 1.371(3) . ?
C4 C5 1.378(2) . ?
C5 C6 1.380(2) . ?
C8 C11 1.396(2) . ?
C8 C9 1.408(2) . ?
C9 C12 1.395(2) . ?
C9 C10 1.479(2) . ?
C10 C15 1.388(2) . ?
C11 C14 1.382(2) . ?
C12 C13 1.379(2) . ?
C13 C14 1.384(3) . ?
C15 C16 1.441(2) . ?
C15 C18 1.490(2) . ?
